data_7707886
loop_
_publ_author_name
'Wang, Shichun'
'Heng, Yi'
'Li, Tongyu'
'Hou, Guohua'
'Zi, Guofu'
'Walter, Marc D.'

_publ_section_title
;
 Synthesis and reactivity of the uranium phosphinidene metallocene
 [\h<sup>5</sup>-1,3-(Me<sub>3</sub>Si)<sub>2</sub>C<sub>5</sub>H<sub>3</sub>]<sub>2</sub>U(&#xE001;P-2,4,6-<sup>i</sup>Pr<sub>3</sub>C<sub>6</sub>H<sub>2</sub>)(OPMe<sub>3</sub>):
 influence of the coordinated Lewis base.
;
_journal_issue 36
_journal_name_full 'Dalton transactions (Cambridge, England : 2003)'
_journal_page_first 12502
_journal_page_last 12516
_journal_paper_doi 10.1039/d1dt02149d
_journal_volume 50
_journal_year 2021
_chemical_formula_moiety 'C34 H62 N O P Si4 U'
_chemical_formula_sum 'C34 H62 N O P Si4 U'
_chemical_formula_weight 882.20
_space_group_crystal_system monoclinic
_space_group_IT_number 14
_space_group_name_Hall '-P 2yn'
_space_group_name_H-M_alt 'P 1 21/n 1'
_atom_sites_solution_hydrogens geom
_audit_creation_date 2019-03-27
_audit_creation_method
;
Olex2 1.2
(compiled 2018.05.29 svn.r3508 for OlexSys, GUI svn.r5506)
;
_audit_update_record
;
2021-06-12 deposited with the CCDC.	2021-07-27 downloaded from the CCDC.
;
_cell_angle_alpha 90
_cell_angle_beta 93.183(2)
_cell_angle_gamma 90
_cell_formula_units_Z 4
_cell_length_a 13.8316(3)
_cell_length_b 20.3339(4)
_cell_length_c 15.0866(3)
_cell_measurement_reflns_used 5307
_cell_measurement_temperature 100.01(10)
_cell_measurement_theta_max 71.6090
_cell_measurement_theta_min 3.6430
_cell_volume 4236.57(15)
_computing_cell_refinement 'CrysAlisPro 1.171.39.46e (Rigaku OD, 2018)'
_computing_data_collection 'CrysAlisPro 1.171.39.46e (Rigaku OD, 2018)'
_computing_data_reduction 'CrysAlisPro 1.171.39.46e (Rigaku OD, 2018)'
_computing_molecular_graphics 'Olex2 (Dolomanov et al., 2009)'
_computing_publication_material 'Olex2 (Dolomanov et al., 2009)'
_computing_structure_refinement 'ShelXL (Sheldrick, 2015)'
_diffrn_ambient_environment N~2~
_diffrn_ambient_temperature 100.01(10)
_diffrn_detector 'CCD plate'
_diffrn_detector_area_resol_mean 5.3127
_diffrn_detector_type AtlasS2
_diffrn_measured_fraction_theta_full 0.999
_diffrn_measured_fraction_theta_max 0.977
_diffrn_measurement_details
;
List of Runs (angles in degrees, time in seconds):

  # Type    Start    End  Width  t~exp~   \w     \q     \k     \f   Frames
#--------------------------------------------------------------------------
  1  \w   -110.00 -13.00   1.00    3.03    --  -39.49 -57.00 120.00   97
  2  \w    -47.00  35.00   1.00    3.03    --  -39.49  37.00 -90.00   82
  3  \w   -124.00 -85.00   1.00    3.03    --  -39.49 178.00 150.00   39
  4  \w    150.00 177.00   1.00    3.00    --  104.69 125.00 150.00   27
  5  \w     83.00 110.00   1.00    3.00    --  104.69-125.00-180.00   27
  6  \w     29.00 133.00   1.00    3.00    --  104.69 -30.00  30.00  104
  7  \w     23.00 107.00   1.00    3.00    --  104.69 -94.00 -60.00   84
  8  \w     79.00 170.00   1.00    3.00    --  104.69  45.00-150.00   91
  9  \w     47.00 117.00   1.00    3.00    --  104.69 -45.00 -60.00   70
 10  \w     75.00 133.00   1.00    3.00    --  104.69 -30.00-150.00   58
;
_diffrn_measurement_device 'four-circle diffractometer'
_diffrn_measurement_device_type 'SuperNova, Dual, Cu at home/near, AtlasS2'
_diffrn_measurement_method '\w scans'
_diffrn_orient_matrix_type 'CrysAlisPro convention (1999,Acta A55,543-557)'
_diffrn_orient_matrix_UB_11 0.0441222000
_diffrn_orient_matrix_UB_12 -0.0148973000
_diffrn_orient_matrix_UB_13 0.0938429000
_diffrn_orient_matrix_UB_21 -0.1005933000
_diffrn_orient_matrix_UB_22 0.0077470000
_diffrn_orient_matrix_UB_23 0.0379145000
_diffrn_orient_matrix_UB_31 -0.0192582000
_diffrn_orient_matrix_UB_32 -0.0738619000
_diffrn_orient_matrix_UB_33 -0.0149852000
_diffrn_radiation_monochromator mirror
_diffrn_radiation_probe x-ray
_diffrn_radiation_type CuK\a
_diffrn_radiation_wavelength 1.54184
_diffrn_reflns_av_R_equivalents 0.0455
_diffrn_reflns_av_unetI/netI 0.0627
_diffrn_reflns_Laue_measured_fraction_full 0.999
_diffrn_reflns_Laue_measured_fraction_max 0.977
_diffrn_reflns_limit_h_max 15
_diffrn_reflns_limit_h_min -16
_diffrn_reflns_limit_k_max 14
_diffrn_reflns_limit_k_min -24
_diffrn_reflns_limit_l_max 18
_diffrn_reflns_limit_l_min -14
_diffrn_reflns_number 16471
_diffrn_reflns_point_group_measured_fraction_full 0.999
_diffrn_reflns_point_group_measured_fraction_max 0.977
_diffrn_reflns_theta_full 67.684
_diffrn_reflns_theta_max 71.857
_diffrn_reflns_theta_min 3.652
_diffrn_source 'micro-focus sealed X-ray tube'
_diffrn_source_type 'SuperNova (Cu) X-ray Source'
_exptl_absorpt_coefficient_mu 12.400
_exptl_absorpt_correction_T_max 1.00000
_exptl_absorpt_correction_T_min 0.86736
_exptl_absorpt_correction_type multi-scan
_exptl_absorpt_process_details
;
CrysAlisPro 1.171.39.46e (Rigaku Oxford Diffraction, 2018)
Empirical absorption correction using spherical harmonics,
 implemented in SCALE3 ABSPACK scaling algorithm.
;
_exptl_crystal_colour brown
_exptl_crystal_colour_primary brown
_exptl_crystal_density_diffrn 1.383
_exptl_crystal_description block
_exptl_crystal_F_000 1776
_exptl_crystal_size_max 0.1
_exptl_crystal_size_mid 0.1
_exptl_crystal_size_min 0.1
_refine_diff_density_max 1.639
_refine_diff_density_min -1.896
_refine_diff_density_rms 0.147
_refine_ls_extinction_method none
_refine_ls_goodness_of_fit_ref 1.023
_refine_ls_hydrogen_treatment constr
_refine_ls_matrix_type full
_refine_ls_number_parameters 397
_refine_ls_number_reflns 8116
_refine_ls_number_restraints 0
_refine_ls_restrained_S_all 1.023
_refine_ls_R_factor_all 0.0526
_refine_ls_R_factor_gt 0.0361
_refine_ls_shift/su_max 0.001
_refine_ls_shift/su_mean 0.000
_refine_ls_structure_factor_coef Fsqd
_refine_ls_weighting_details 'w=1/[\s^2^(Fo^2^)+(0.0307P)^2^] where P=(Fo^2^+2Fc^2^)/3'
_refine_ls_weighting_scheme calc
_refine_ls_wR_factor_gt 0.0754
_refine_ls_wR_factor_ref 0.0833
_reflns_Friedel_coverage 0.000
_reflns_number_gt 6471
_reflns_number_total 8116
_reflns_threshold_expression 'I > 2\s(I)'
_cod_data_source_file d1dt02149d2.cif
_cod_data_source_block compound16
_cod_depositor_comments 'Adding full bibliography for 7707884--7707891.cif.'
_cod_database_code 7707886
_shelx_shelxl_version_number 2014/7
_chemical_oxdiff_formula C1H1N1O1P1U1Si1
_shelx_space_group_comment
;
The symmetry employed for this shelxl refinement is uniquely defined
by the following loop, which should always be used as a source of
symmetry information in preference to the above space-group names.
They are only intended as comments.
;
_shelx_estimated_absorpt_t_max 0.370
_shelx_estimated_absorpt_t_min 0.370
_reflns_odcompleteness_completeness 99.90
_reflns_odcompleteness_iscentric 1
_reflns_odcompleteness_theta 66.97
_olex2_refinement_description
;
1. Fixed Uiso
 At 1.2 times of:
  All C(H) groups
 At 1.5 times of:
  All C(H,H,H) groups
2.a Aromatic/amide H refined with riding coordinates:
 C2(H2), C4(H4), C5(H5), C13(H13), C15(H15), C16(H16), C28(H28), C30(H30)
2.b Idealised Me refined as rotating group:
 C6(H6A,H6B,H6C), C7(H7A,H7B,H7C), C8(H8A,H8B,H8C), C9(H9A,H9B,H9C), C10(H10A,
 H10B,H10C), C11(H11A,H11B,H11C), C17(H17A,H17B,H17C), C18(H18A,H18B,H18C),
 C19(H19A,H19B,H19C), C20(H20A,H20B,H20C), C21(H21A,H21B,H21C), C22(H22A,H22B,
 H22C), C23(H23A,H23B,H23C), C24(H24A,H24B,H24C), C25(H25A,H25B,H25C), C32(H32A,
 H32B,H32C), C33(H33A,H33B,H33C), C34(H34A,H34B,H34C)
;
_olex2_submission_special_instructions 'No special instructions were received'
_oxdiff_exptl_absorpt_empirical_details
;
Empirical correction (ABSPACK) includes:
- Absorption correction using spherical harmonics
- Frame scaling
;
_oxdiff_exptl_absorpt_empirical_full_max 1.281
_oxdiff_exptl_absorpt_empirical_full_min 0.826

loop_
_space_group_symop_operation_xyz
'x, y, z'
'-x+1/2, y+1/2, -z+1/2'
'-x, -y, -z'
'x-1/2, -y-1/2, z-1/2'

loop_
_atom_site_label
_atom_site_type_symbol
_atom_site_fract_x
_atom_site_fract_y
_atom_site_fract_z
_atom_site_U_iso_or_equiv
_atom_site_adp_type
_atom_site_occupancy
_atom_site_site_symmetry_order
_atom_site_calc_flag
_atom_site_refinement_flags_posn
_atom_site_refinement_flags_adp
_atom_site_refinement_flags_occupancy
_atom_site_disorder_assembly
_atom_site_disorder_group
C1 C 0.9003(4) 0.8249(3) 0.3462(4) 0.0185(12) Uani 1 1 d . . . . .
C2 C 0.8956(4) 0.7619(3) 0.3040(4) 0.0225(13) Uani 1 1 d . . . . .
H2 H 0.9160 0.7536 0.2473 0.027 Uiso 1 1 calc R . . . .
C3 C 0.8559(4) 0.7136(3) 0.3595(4) 0.0179(12) Uani 1 1 d . . . . .
C4 C 0.8353(4) 0.7477(3) 0.4386(4) 0.0179(12) Uani 1 1 d . . . . .
H4 H 0.8082 0.7289 0.4876 0.021 Uiso 1 1 calc R . . . .
C5 C 0.8622(4) 0.8145(3) 0.4316(4) 0.0196(12) Uani 1 1 d . . . . .
H5 H 0.8561 0.8464 0.4751 0.023 Uiso 1 1 calc R . . . .
C6 C 1.0857(4) 0.8764(3) 0.2788(4) 0.0320(15) Uani 1 1 d . . . . .
H6A H 1.1225 0.8662 0.3329 0.048 Uiso 1 1 calc GR . . . .
H6B H 1.1156 0.9124 0.2497 0.048 Uiso 1 1 calc GR . . . .
H6C H 1.0837 0.8386 0.2406 0.048 Uiso 1 1 calc GR . . . .
C7 C 0.8932(4) 0.9331(3) 0.2029(4) 0.0267(14) Uani 1 1 d . . . . .
H7A H 0.8944 0.9012 0.1560 0.040 Uiso 1 1 calc GR . . . .
H7B H 0.9240 0.9728 0.1848 0.040 Uiso 1 1 calc GR . . . .
H7C H 0.8273 0.9423 0.2155 0.040 Uiso 1 1 calc GR . . . .
C8 C 0.9665(5) 0.9641(3) 0.3927(4) 0.0308(15) Uani 1 1 d . . . . .
H8A H 0.9024 0.9763 0.4074 0.046 Uiso 1 1 calc GR . . . .
H8B H 0.9996 1.0019 0.3714 0.046 Uiso 1 1 calc GR . . . .
H8C H 1.0014 0.9471 0.4445 0.046 Uiso 1 1 calc GR . . . .
C9 C 0.9793(5) 0.5915(3) 0.3469(5) 0.0326(16) Uani 1 1 d . . . . .
H9A H 1.0204 0.6176 0.3115 0.049 Uiso 1 1 calc GR . . . .
H9B H 0.9804 0.5467 0.3272 0.049 Uiso 1 1 calc GR . . . .
H9C H 1.0021 0.5938 0.4080 0.049 Uiso 1 1 calc GR . . . .
C10 C 0.8021(5) 0.6107(3) 0.2182(4) 0.0349(16) Uani 1 1 d . . . . .
H10A H 0.7367 0.6266 0.2122 0.052 Uiso 1 1 calc GR . . . .
H10B H 0.8031 0.5646 0.2046 0.052 Uiso 1 1 calc GR . . . .
H10C H 0.8411 0.6341 0.1781 0.052 Uiso 1 1 calc GR . . . .
C11 C 0.7773(5) 0.5768(3) 0.4128(5) 0.0306(15) Uani 1 1 d . . . . .
H11A H 0.8003 0.5857 0.4728 0.046 Uiso 1 1 calc GR . . . .
H11B H 0.7828 0.5306 0.4010 0.046 Uiso 1 1 calc GR . . . .
H11C H 0.7107 0.5899 0.4047 0.046 Uiso 1 1 calc GR . . . .
C12 C 0.5405(4) 0.8774(3) 0.3050(4) 0.0191(12) Uani 1 1 d . . . . .
C13 C 0.5532(4) 0.8626(3) 0.3959(4) 0.0188(12) Uani 1 1 d . . . . .
H13 H 0.5117 0.8361 0.4269 0.023 Uiso 1 1 calc R . . . .
C14 C 0.6376(4) 0.8932(3) 0.4341(4) 0.0191(12) Uani 1 1 d . . . . .
C15 C 0.6787(4) 0.9280(3) 0.3632(4) 0.0180(12) Uani 1 1 d . . . . .
H15 H 0.7355 0.9526 0.3679 0.022 Uiso 1 1 calc R . . . .
C16 C 0.6199(4) 0.9194(3) 0.2853(4) 0.0196(12) Uani 1 1 d . . . . .
H16 H 0.6305 0.9378 0.2302 0.024 Uiso 1 1 calc R . . . .
C17 C 0.4672(5) 0.8425(4) 0.1176(4) 0.0369(17) Uani 1 1 d . . . . .
H17A H 0.5001 0.8803 0.0957 0.055 Uiso 1 1 calc GR . . . .
H17B H 0.4107 0.8335 0.0797 0.055 Uiso 1 1 calc GR . . . .
H17C H 0.5097 0.8052 0.1182 0.055 Uiso 1 1 calc GR . . . .
C18 C 0.3612(4) 0.7907(3) 0.2809(5) 0.0285(14) Uani 1 1 d . . . . .
H18A H 0.4040 0.7546 0.2949 0.043 Uiso 1 1 calc GR . . . .
H18B H 0.3108 0.7766 0.2389 0.043 Uiso 1 1 calc GR . . . .
H18C H 0.3331 0.8057 0.3341 0.043 Uiso 1 1 calc GR . . . .
C19 C 0.3499(5) 0.9329(3) 0.2250(5) 0.0339(16) Uani 1 1 d . . . . .
H19A H 0.3294 0.9435 0.2830 0.051 Uiso 1 1 calc GR . . . .
H19B H 0.2943 0.9237 0.1861 0.051 Uiso 1 1 calc GR . . . .
H19C H 0.3847 0.9695 0.2021 0.051 Uiso 1 1 calc GR . . . .
C20 C 0.5503(5) 0.9405(4) 0.6009(4) 0.0346(17) Uani 1 1 d . . . . .
H20A H 0.5358 0.9830 0.5761 0.052 Uiso 1 1 calc GR . . . .
H20B H 0.5587 0.9439 0.6643 0.052 Uiso 1 1 calc GR . . . .
H20C H 0.4980 0.9108 0.5856 0.052 Uiso 1 1 calc GR . . . .
C21 C 0.7621(4) 0.9720(3) 0.5679(4) 0.0300(15) Uani 1 1 d . . . . .
H21A H 0.8200 0.9557 0.5433 0.045 Uiso 1 1 calc GR . . . .
H21B H 0.7749 0.9817 0.6298 0.045 Uiso 1 1 calc GR . . . .
H21C H 0.7414 1.0114 0.5372 0.045 Uiso 1 1 calc GR . . . .
C22 C 0.7030(5) 0.8349(3) 0.6225(4) 0.0373(17) Uani 1 1 d . . . . .
H22A H 0.6510 0.8036 0.6217 0.056 Uiso 1 1 calc GR . . . .
H22B H 0.7194 0.8481 0.6825 0.056 Uiso 1 1 calc GR . . . .
H22C H 0.7585 0.8151 0.5977 0.056 Uiso 1 1 calc GR . . . .
C23 C 0.7152(5) 0.8624(4) 0.0076(5) 0.0384(18) Uani 1 1 d . . . . .
H23A H 0.6498 0.8773 0.0121 0.058 Uiso 1 1 calc GR . . . .
H23B H 0.7285 0.8572 -0.0538 0.058 Uiso 1 1 calc GR . . . .
H23C H 0.7590 0.8941 0.0346 0.058 Uiso 1 1 calc GR . . . .
C24 C 0.8519(5) 0.7597(3) 0.0470(5) 0.0363(17) Uani 1 1 d . . . . .
H24A H 0.8966 0.7909 0.0739 0.054 Uiso 1 1 calc GR . . . .
H24B H 0.8615 0.7569 -0.0154 0.054 Uiso 1 1 calc GR . . . .
H24C H 0.8626 0.7173 0.0738 0.054 Uiso 1 1 calc GR . . . .
C25 C 0.6531(6) 0.7277(4) 0.0057(5) 0.050(2) Uani 1 1 d . . . . .
H25A H 0.6617 0.6852 0.0327 0.076 Uiso 1 1 calc GR . . . .
H25B H 0.6690 0.7254 -0.0553 0.076 Uiso 1 1 calc GR . . . .
H25C H 0.5869 0.7413 0.0090 0.076 Uiso 1 1 calc GR . . . .
C26 C 0.5499(4) 0.6667(3) 0.3494(4) 0.0168(12) Uani 1 1 d . . . . .
C27 C 0.4958(4) 0.6327(3) 0.2805(4) 0.0197(12) Uani 1 1 d . . . . .
C28 C 0.4330(4) 0.5835(3) 0.3023(4) 0.0187(12) Uani 1 1 d . . . . .
H28 H 0.3967 0.5629 0.2565 0.022 Uiso 1 1 calc R . . . .
C29 C 0.4208(4) 0.5628(3) 0.3894(4) 0.0232(13) Uani 1 1 d . . . . .
C30 C 0.4752(4) 0.5959(3) 0.4554(4) 0.0240(13) Uani 1 1 d . . . . .
H30 H 0.4695 0.5831 0.5141 0.029 Uiso 1 1 calc R . . . .
C31 C 0.5380(4) 0.6474(3) 0.4379(4) 0.0218(13) Uani 1 1 d . . . . .
C32 C 0.5077(5) 0.6518(3) 0.1858(4) 0.0280(14) Uani 1 1 d . . . . .
H32A H 0.5700 0.6376 0.1682 0.042 Uiso 1 1 calc GR . . . .
H32B H 0.5029 0.6988 0.1801 0.042 Uiso 1 1 calc GR . . . .
H32C H 0.4579 0.6314 0.1485 0.042 Uiso 1 1 calc GR . . . .
C33 C 0.3528(5) 0.5082(3) 0.4109(5) 0.0303(15) Uani 1 1 d . . . . .
H33A H 0.2892 0.5179 0.3855 0.045 Uiso 1 1 calc GR . . . .
H33B H 0.3505 0.5042 0.4741 0.045 Uiso 1 1 calc GR . . . .
H33C H 0.3753 0.4677 0.3868 0.045 Uiso 1 1 calc GR . . . .
C34 C 0.5927(4) 0.6822(3) 0.5134(4) 0.0246(13) Uani 1 1 d . . . . .
H34A H 0.6608 0.6744 0.5098 0.037 Uiso 1 1 calc GR . . . .
H34B H 0.5720 0.6658 0.5689 0.037 Uiso 1 1 calc GR . . . .
H34C H 0.5802 0.7286 0.5095 0.037 Uiso 1 1 calc GR . . . .
N1 N 0.6130(3) 0.7167(2) 0.3300(3) 0.0198(10) Uani 1 1 d . . . . .
O1 O 0.7112(3) 0.7911(2) 0.1599(3) 0.0246(9) Uani 1 1 d . . . . .
P1 P 0.73071(12) 0.78586(8) 0.06300(10) 0.0269(4) Uani 1 1 d . . . . .
Si1 Si 0.95930(11) 0.89981(8) 0.30490(11) 0.0198(3) Uani 1 1 d . . . . .
Si2 Si 0.85142(12) 0.62398(8) 0.33466(11) 0.0210(3) Uani 1 1 d . . . . .
Si3 Si 0.43052(12) 0.85923(8) 0.23220(11) 0.0212(3) Uani 1 1 d . . . . .
Si4 Si 0.66462(12) 0.90839(8) 0.55534(11) 0.0218(3) Uani 1 1 d . . . . .
U1 U 0.69914(2) 0.79467(2) 0.31664(2) 0.01431(6) Uani 1 1 d . . . . .

loop_
_atom_site_aniso_label
_atom_site_aniso_U_11
_atom_site_aniso_U_22
_atom_site_aniso_U_33
_atom_site_aniso_U_23
_atom_site_aniso_U_13
_atom_site_aniso_U_12
C1 0.019(3) 0.011(3) 0.025(3) -0.003(2) -0.002(2) -0.003(2)
C2 0.018(3) 0.025(3) 0.025(3) -0.001(3) 0.005(3) -0.007(3)
C3 0.011(3) 0.018(3) 0.025(3) 0.005(2) 0.001(2) -0.002(2)
C4 0.013(3) 0.019(3) 0.021(3) 0.005(2) 0.000(2) 0.000(2)
C5 0.014(3) 0.023(3) 0.022(3) -0.003(2) 0.004(2) -0.001(2)
C6 0.024(3) 0.039(4) 0.034(4) 0.010(3) 0.004(3) -0.007(3)
C7 0.024(3) 0.023(3) 0.032(4) 0.001(3) 0.002(3) -0.006(3)
C8 0.031(4) 0.033(4) 0.030(3) -0.003(3) 0.005(3) -0.014(3)
C9 0.025(3) 0.035(4) 0.039(4) -0.003(3) 0.000(3) 0.008(3)
C10 0.046(4) 0.021(3) 0.036(4) -0.010(3) -0.005(3) 0.002(3)
C11 0.026(3) 0.021(3) 0.046(4) 0.007(3) 0.012(3) -0.003(3)
C12 0.018(3) 0.016(3) 0.023(3) -0.005(2) -0.003(2) 0.001(2)
C13 0.017(3) 0.016(3) 0.023(3) 0.002(2) 0.003(2) 0.000(2)
C14 0.017(3) 0.022(3) 0.018(3) -0.001(2) 0.001(2) 0.003(2)
C15 0.013(3) 0.020(3) 0.021(3) -0.001(2) -0.003(2) 0.004(2)
C16 0.018(3) 0.023(3) 0.018(3) 0.003(2) 0.003(2) 0.004(2)
C17 0.029(4) 0.049(4) 0.032(4) -0.009(3) -0.007(3) -0.011(3)
C18 0.017(3) 0.023(3) 0.045(4) 0.001(3) -0.003(3) -0.001(3)
C19 0.018(3) 0.029(3) 0.054(5) 0.005(3) -0.010(3) 0.005(3)
C20 0.024(3) 0.053(4) 0.028(4) -0.012(3) 0.010(3) -0.007(3)
C21 0.020(3) 0.034(4) 0.036(4) -0.009(3) 0.003(3) -0.006(3)
C22 0.049(5) 0.041(4) 0.022(3) -0.005(3) 0.000(3) -0.004(4)
C23 0.024(4) 0.057(5) 0.034(4) 0.011(4) -0.003(3) 0.000(3)
C24 0.043(4) 0.035(4) 0.032(4) -0.007(3) 0.017(3) -0.003(3)
C25 0.050(5) 0.070(6) 0.033(4) -0.021(4) 0.017(4) -0.029(4)
C26 0.010(3) 0.015(3) 0.025(3) 0.002(2) 0.004(2) -0.001(2)
C27 0.014(3) 0.019(3) 0.026(3) -0.005(2) 0.000(2) 0.000(2)
C28 0.014(3) 0.013(3) 0.030(3) -0.005(2) 0.000(2) 0.001(2)
C29 0.015(3) 0.018(3) 0.038(4) -0.003(3) 0.010(3) -0.003(2)
C30 0.023(3) 0.021(3) 0.029(3) -0.001(3) 0.008(3) -0.006(3)
C31 0.017(3) 0.022(3) 0.026(3) -0.005(3) 0.002(2) -0.004(2)
C32 0.031(4) 0.022(3) 0.031(4) -0.003(3) -0.001(3) -0.002(3)
C33 0.023(3) 0.024(3) 0.044(4) -0.005(3) 0.004(3) -0.010(3)
C34 0.019(3) 0.030(3) 0.025(3) -0.001(3) 0.004(3) -0.006(3)
N1 0.013(2) 0.020(2) 0.027(3) -0.001(2) 0.000(2) -0.004(2)
O1 0.024(2) 0.029(2) 0.022(2) 0.0009(19) 0.0067(17) 0.002(2)
P1 0.0291(8) 0.0327(9) 0.0192(7) -0.0022(7) 0.0049(6) -0.0071(7)
Si1 0.0168(8) 0.0194(8) 0.0231(8) -0.0005(7) 0.0017(6) -0.0053(6)
Si2 0.0185(8) 0.0156(7) 0.0289(9) -0.0020(7) 0.0008(7) 0.0007(7)
Si3 0.0157(8) 0.0217(8) 0.0259(8) 0.0000(7) -0.0029(7) -0.0016(7)
Si4 0.0192(8) 0.0255(8) 0.0207(8) -0.0031(7) 0.0013(6) -0.0024(7)
U1 0.01195(9) 0.01332(9) 0.01770(9) -0.00048(8) 0.00117(6) -0.00136(8)

loop_
_atom_type_symbol
_atom_type_description
_atom_type_scat_dispersion_real
_atom_type_scat_dispersion_imag
_atom_type_scat_source
C C 0.0181 0.0091 'International Tables Vol C Tables 4.2.6.8 and 6.1.1.4'
H H 0.0000 0.0000 'International Tables Vol C Tables 4.2.6.8 and 6.1.1.4'
N N 0.0311 0.0180 'International Tables Vol C Tables 4.2.6.8 and 6.1.1.4'
O O 0.0492 0.0322 'International Tables Vol C Tables 4.2.6.8 and 6.1.1.4'
P P 0.2955 0.4335 'International Tables Vol C Tables 4.2.6.8 and 6.1.1.4'
Si Si 0.2541 0.3302 'International Tables Vol C Tables 4.2.6.8 and 6.1.1.4'
U U -4.3638 13.4090 'International Tables Vol C Tables 4.2.6.8 and 6.1.1.4'

loop_
_geom_angle_atom_site_label_1
_geom_angle_atom_site_label_2
_geom_angle_atom_site_label_3
_geom_angle
_geom_angle_site_symmetry_1
_geom_angle_site_symmetry_3
_geom_angle_publ_flag
C2 C1 C5 105.0(5) . . ?
C2 C1 Si1 126.6(4) . . ?
C2 C1 U1 73.7(3) . . ?
C5 C1 Si1 127.8(4) . . ?
C5 C1 U1 72.9(3) . . ?
Si1 C1 U1 124.5(3) . . ?
C1 C2 H2 124.3 . . ?
C1 C2 U1 77.2(3) . . ?
C3 C2 C1 111.5(5) . . ?
C3 C2 H2 124.3 . . ?
C3 C2 U1 73.6(3) . . ?
U1 C2 H2 116.7 . . ?
C2 C3 C4 105.0(5) . . ?
C2 C3 Si2 124.6(4) . . ?
C2 C3 U1 77.0(3) . . ?
C4 C3 Si2 129.9(4) . . ?
C4 C3 U1 73.4(3) . . ?
Si2 C3 U1 121.3(3) . . ?
C3 C4 H4 125.0 . . ?
C3 C4 U1 76.6(3) . . ?
C5 C4 C3 110.0(5) . . ?
C5 C4 H4 125.0 . . ?
C5 C4 U1 77.8(3) . . ?
U1 C4 H4 112.7 . . ?
C1 C5 H5 125.7 . . ?
C1 C5 U1 77.8(3) . . ?
C4 C5 C1 108.6(5) . . ?
C4 C5 H5 125.7 . . ?
C4 C5 U1 72.6(3) . . ?
U1 C5 H5 115.9 . . ?
H6A C6 H6B 109.5 . . ?
H6A C6 H6C 109.5 . . ?
H6B C6 H6C 109.5 . . ?
Si1 C6 H6A 109.5 . . ?
Si1 C6 H6B 109.5 . . ?
Si1 C6 H6C 109.5 . . ?
H7A C7 H7B 109.5 . . ?
H7A C7 H7C 109.5 . . ?
H7B C7 H7C 109.5 . . ?
Si1 C7 H7A 109.5 . . ?
Si1 C7 H7B 109.5 . . ?
Si1 C7 H7C 109.5 . . ?
H8A C8 H8B 109.5 . . ?
H8A C8 H8C 109.5 . . ?
H8B C8 H8C 109.5 . . ?
Si1 C8 H8A 109.5 . . ?
Si1 C8 H8B 109.5 . . ?
Si1 C8 H8C 109.5 . . ?
H9A C9 H9B 109.5 . . ?
H9A C9 H9C 109.5 . . ?
H9B C9 H9C 109.5 . . ?
Si2 C9 H9A 109.5 . . ?
Si2 C9 H9B 109.5 . . ?
Si2 C9 H9C 109.5 . . ?
H10A C10 H10B 109.5 . . ?
H10A C10 H10C 109.5 . . ?
H10B C10 H10C 109.5 . . ?
Si2 C10 H10A 109.5 . . ?
Si2 C10 H10B 109.5 . . ?
Si2 C10 H10C 109.5 . . ?
H11A C11 H11B 109.5 . . ?
H11A C11 H11C 109.5 . . ?
H11B C11 H11C 109.5 . . ?
Si2 C11 H11A 109.5 . . ?
Si2 C11 H11B 109.5 . . ?
Si2 C11 H11C 109.5 . . ?
C13 C12 C16 106.0(5) . . ?
C13 C12 Si3 125.9(4) . . ?
C13 C12 U1 75.6(3) . . ?
C16 C12 Si3 127.2(4) . . ?
C16 C12 U1 76.2(3) . . ?
Si3 C12 U1 122.4(3) . . ?
C12 C13 H13 124.5 . . ?
C12 C13 C14 111.0(5) . . ?
C12 C13 U1 75.0(3) . . ?
C14 C13 H13 124.5 . . ?
C14 C13 U1 77.9(3) . . ?
U1 C13 H13 114.4 . . ?
C13 C14 C15 105.5(5) . . ?
C13 C14 Si4 125.8(4) . . ?
C13 C14 U1 72.8(3) . . ?
C15 C14 Si4 125.7(4) . . ?
C15 C14 U1 74.7(3) . . ?
Si4 C14 U1 132.6(3) . . ?
C14 C15 H15 125.4 . . ?
C14 C15 U1 76.0(3) . . ?
C16 C15 C14 109.2(5) . . ?
C16 C15 H15 125.4 . . ?
C16 C15 U1 74.5(3) . . ?
U1 C15 H15 116.0 . . ?
C12 C16 H16 125.8 . . ?
C12 C16 U1 73.9(3) . . ?
C15 C16 C12 108.4(5) . . ?
C15 C16 H16 125.8 . . ?
C15 C16 U1 76.6(3) . . ?
U1 C16 H16 115.9 . . ?
H17A C17 H17B 109.5 . . ?
H17A C17 H17C 109.5 . . ?
H17B C17 H17C 109.5 . . ?
Si3 C17 H17A 109.5 . . ?
Si3 C17 H17B 109.5 . . ?
Si3 C17 H17C 109.5 . . ?
H18A C18 H18B 109.5 . . ?
H18A C18 H18C 109.5 . . ?
H18B C18 H18C 109.5 . . ?
Si3 C18 H18A 109.5 . . ?
Si3 C18 H18B 109.5 . . ?
Si3 C18 H18C 109.5 . . ?
H19A C19 H19B 109.5 . . ?
H19A C19 H19C 109.5 . . ?
H19B C19 H19C 109.5 . . ?
Si3 C19 H19A 109.5 . . ?
Si3 C19 H19B 109.5 . . ?
Si3 C19 H19C 109.5 . . ?
H20A C20 H20B 109.5 . . ?
H20A C20 H20C 109.5 . . ?
H20B C20 H20C 109.5 . . ?
Si4 C20 H20A 109.5 . . ?
Si4 C20 H20B 109.5 . . ?
Si4 C20 H20C 109.5 . . ?
H21A C21 H21B 109.5 . . ?
H21A C21 H21C 109.5 . . ?
H21B C21 H21C 109.5 . . ?
Si4 C21 H21A 109.5 . . ?
Si4 C21 H21B 109.5 . . ?
Si4 C21 H21C 109.5 . . ?
H22A C22 H22B 109.5 . . ?
H22A C22 H22C 109.5 . . ?
H22B C22 H22C 109.5 . . ?
Si4 C22 H22A 109.5 . . ?
Si4 C22 H22B 109.5 . . ?
Si4 C22 H22C 109.5 . . ?
H23A C23 H23B 109.5 . . ?
H23A C23 H23C 109.5 . . ?
H23B C23 H23C 109.5 . . ?
P1 C23 H23A 109.5 . . ?
P1 C23 H23B 109.5 . . ?
P1 C23 H23C 109.5 . . ?
H24A C24 H24B 109.5 . . ?
H24A C24 H24C 109.5 . . ?
H24B C24 H24C 109.5 . . ?
P1 C24 H24A 109.5 . . ?
P1 C24 H24B 109.5 . . ?
P1 C24 H24C 109.5 . . ?
H25A C25 H25B 109.5 . . ?
H25A C25 H25C 109.5 . . ?
H25B C25 H25C 109.5 . . ?
P1 C25 H25A 109.5 . . ?
P1 C25 H25B 109.5 . . ?
P1 C25 H25C 109.5 . . ?
C31 C26 C27 118.1(5) . . ?
N1 C26 C27 121.0(5) . . ?
N1 C26 C31 120.9(5) . . ?
C26 C27 C32 119.2(5) . . ?
C28 C27 C26 119.4(5) . . ?
C28 C27 C32 121.3(5) . . ?
C27 C28 H28 118.2 . . ?
C27 C28 C29 123.6(6) . . ?
C29 C28 H28 118.2 . . ?
C28 C29 C33 122.4(6) . . ?
C30 C29 C28 116.0(5) . . ?
C30 C29 C33 121.6(6) . . ?
C29 C30 H30 118.4 . . ?
C29 C30 C31 123.1(6) . . ?
C31 C30 H30 118.4 . . ?
C26 C31 C34 120.3(5) . . ?
C30 C31 C26 119.6(6) . . ?
C30 C31 C34 120.1(5) . . ?
C27 C32 H32A 109.5 . . ?
C27 C32 H32B 109.5 . . ?
C27 C32 H32C 109.5 . . ?
H32A C32 H32B 109.5 . . ?
H32A C32 H32C 109.5 . . ?
H32B C32 H32C 109.5 . . ?
C29 C33 H33A 109.5 . . ?
C29 C33 H33B 109.5 . . ?
C29 C33 H33C 109.5 . . ?
H33A C33 H33B 109.5 . . ?
H33A C33 H33C 109.5 . . ?
H33B C33 H33C 109.5 . . ?
C31 C34 H34A 109.5 . . ?
C31 C34 H34B 109.5 . . ?
C31 C34 H34C 109.5 . . ?
H34A C34 H34B 109.5 . . ?
H34A C34 H34C 109.5 . . ?
H34B C34 H34C 109.5 . . ?
C26 N1 U1 172.5(4) . . ?
P1 O1 U1 173.3(3) . . ?
C23 P1 C24 106.7(3) . . ?
C23 P1 C25 107.4(4) . . ?
C25 P1 C24 106.3(4) . . ?
O1 P1 C23 111.8(3) . . ?
O1 P1 C24 111.9(3) . . ?
O1 P1 C25 112.4(3) . . ?
C1 Si1 C6 107.2(3) . . ?
C1 Si1 C7 111.7(3) . . ?
C1 Si1 C8 110.2(3) . . ?
C7 Si1 C6 109.8(3) . . ?
C8 Si1 C6 108.3(3) . . ?
C8 Si1 C7 109.6(3) . . ?
C3 Si2 C9 107.6(3) . . ?
C3 Si2 C10 109.7(3) . . ?
C3 Si2 C11 112.9(3) . . ?
C10 Si2 C9 109.4(3) . . ?
C10 Si2 C11 109.5(3) . . ?
C11 Si2 C9 107.6(3) . . ?
C12 Si3 C18 109.6(3) . . ?
C12 Si3 C19 109.9(3) . . ?
C17 Si3 C12 109.2(3) . . ?
C17 Si3 C18 113.8(3) . . ?
C17 Si3 C19 106.5(3) . . ?
C18 Si3 C19 107.7(3) . . ?
C14 Si4 C20 106.8(3) . . ?
C21 Si4 C14 108.5(3) . . ?
C21 Si4 C20 109.8(3) . . ?
C22 Si4 C14 115.7(3) . . ?
C22 Si4 C20 107.4(3) . . ?
C22 Si4 C21 108.5(3) . . ?
C2 U1 C1 29.17(16) . . ?
C2 U1 C14 122.28(17) . . ?
C2 U1 C15 110.81(17) . . ?
C3 U1 C1 49.44(15) . . ?
C3 U1 C2 29.47(16) . . ?
C3 U1 C5 49.29(17) . . ?
C3 U1 C14 122.18(17) . . ?
C3 U1 C15 127.03(16) . . ?
C3 U1 C16 150.98(16) . . ?
C4 U1 C1 48.80(16) . . ?
C4 U1 C2 47.97(17) . . ?
C4 U1 C3 29.95(16) . . ?
C4 U1 C5 29.59(16) . . ?
C4 U1 C12 140.46(17) . . ?
C4 U1 C13 112.04(17) . . ?
C4 U1 C14 92.62(17) . . ?
C4 U1 C15 104.09(16) . . ?
C4 U1 C16 132.92(17) . . ?
C5 U1 C1 29.35(16) . . ?
C5 U1 C2 47.77(17) . . ?
C5 U1 C14 76.74(16) . . ?
C5 U1 C15 78.21(16) . . ?
C12 U1 C1 129.92(16) . . ?
C12 U1 C2 155.00(17) . . ?
C12 U1 C3 170.15(17) . . ?
C12 U1 C5 124.18(16) . . ?
C12 U1 C13 29.41(16) . . ?
C12 U1 C14 49.05(16) . . ?
C12 U1 C15 48.68(16) . . ?
C12 U1 C16 29.94(16) . . ?
C13 U1 C1 123.48(16) . . ?
C13 U1 C2 151.21(17) . . ?
C13 U1 C3 140.79(17) . . ?
C13 U1 C5 104.02(17) . . ?
C13 U1 C14 29.24(16) . . ?
C13 U1 C15 47.77(16) . . ?
C13 U1 C16 48.11(16) . . ?
C14 U1 C1 94.27(16) . . ?
C15 U1 C1 82.24(16) . . ?
C15 U1 C14 29.25(16) . . ?
C16 U1 C1 101.59(16) . . ?
C16 U1 C2 125.09(17) . . ?
C16 U1 C5 105.64(17) . . ?
C16 U1 C14 48.39(16) . . ?
C16 U1 C15 28.93(16) . . ?
N1 U1 C1 137.25(18) . . ?
N1 U1 C2 113.71(18) . . ?
N1 U1 C3 88.14(17) . . ?
N1 U1 C4 92.72(18) . . ?
N1 U1 C5 121.06(18) . . ?
N1 U1 C12 90.76(18) . . ?
N1 U1 C13 84.18(18) . . ?
N1 U1 C14 107.17(18) . . ?
N1 U1 C15 131.95(18) . . ?
N1 U1 C16 120.42(18) . . ?
N1 U1 O1 98.71(17) . . ?
O1 U1 C1 92.29(15) . . ?
O1 U1 C2 78.71(16) . . ?
O1 U1 C3 96.69(15) . . ?
O1 U1 C4 125.07(15) . . ?
O1 U1 C5 121.44(15) . . ?
O1 U1 C12 93.15(15) . . ?
O1 U1 C13 122.46(15) . . ?
O1 U1 C14 133.01(15) . . ?
O1 U1 C15 106.86(15) . . ?
O1 U1 C16 84.72(15) . . ?

loop_
_geom_bond_atom_site_label_1
_geom_bond_atom_site_label_2
_geom_bond_distance
_geom_bond_site_symmetry_2
_geom_bond_publ_flag
C1 C2 1.430(8) . ?
C1 C5 1.434(8) . ?
C1 Si1 1.853(6) . ?
C1 U1 2.860(6) . ?
C2 H2 0.9300 . ?
C2 C3 1.422(8) . ?
C2 U1 2.815(6) . ?
C3 C4 1.423(8) . ?
C3 Si2 1.860(6) . ?
C3 U1 2.772(5) . ?
C4 H4 0.9300 . ?
C4 C5 1.413(8) . ?
C4 U1 2.731(5) . ?
C5 H5 0.9300 . ?
C5 U1 2.796(6) . ?
C6 H6A 0.9600 . ?
C6 H6B 0.9600 . ?
C6 H6C 0.9600 . ?
C6 Si1 1.875(6) . ?
C7 H7A 0.9600 . ?
C7 H7B 0.9600 . ?
C7 H7C 0.9600 . ?
C7 Si1 1.873(6) . ?
C8 H8A 0.9600 . ?
C8 H8B 0.9600 . ?
C8 H8C 0.9600 . ?
C8 Si1 1.859(6) . ?
C9 H9A 0.9600 . ?
C9 H9B 0.9600 . ?
C9 H9C 0.9600 . ?
C9 Si2 1.887(6) . ?
C10 H10A 0.9600 . ?
C10 H10B 0.9600 . ?
C10 H10C 0.9600 . ?
C10 Si2 1.868(7) . ?
C11 H11A 0.9600 . ?
C11 H11B 0.9600 . ?
C11 H11C 0.9600 . ?
C11 Si2 1.870(6) . ?
C12 C13 1.405(8) . ?
C12 C16 1.436(8) . ?
C12 Si3 1.863(6) . ?
C12 U1 2.763(6) . ?
C13 H13 0.9300 . ?
C13 C14 1.417(8) . ?
C13 U1 2.771(6) . ?
C14 C15 1.428(8) . ?
C14 Si4 1.872(6) . ?
C14 U1 2.836(6) . ?
C15 H15 0.9300 . ?
C15 C16 1.402(8) . ?
C15 U1 2.819(6) . ?
C16 H16 0.9300 . ?
C16 U1 2.793(6) . ?
C17 H17A 0.9600 . ?
C17 H17B 0.9600 . ?
C17 H17C 0.9600 . ?
C17 Si3 1.860(7) . ?
C18 H18A 0.9600 . ?
C18 H18B 0.9600 . ?
C18 H18C 0.9600 . ?
C18 Si3 1.865(6) . ?
C19 H19A 0.9600 . ?
C19 H19B 0.9600 . ?
C19 H19C 0.9600 . ?
C19 Si3 1.867(6) . ?
C20 H20A 0.9600 . ?
C20 H20B 0.9600 . ?
C20 H20C 0.9600 . ?
C20 Si4 1.876(6) . ?
C21 H21A 0.9600 . ?
C21 H21B 0.9600 . ?
C21 H21C 0.9600 . ?
C21 Si4 1.871(6) . ?
C22 H22A 0.9600 . ?
C22 H22B 0.9600 . ?
C22 H22C 0.9600 . ?
C22 Si4 1.866(7) . ?
C23 H23A 0.9600 . ?
C23 H23B 0.9600 . ?
C23 H23C 0.9600 . ?
C23 P1 1.773(7) . ?
C24 H24A 0.9600 . ?
C24 H24B 0.9600 . ?
C24 H24C 0.9600 . ?
C24 P1 1.787(7) . ?
C25 H25A 0.9600 . ?
C25 H25B 0.9600 . ?
C25 H25C 0.9600 . ?
C25 P1 1.787(7) . ?
C26 C27 1.426(8) . ?
C26 C31 1.410(8) . ?
C26 N1 1.382(7) . ?
C27 C28 1.377(8) . ?
C27 C32 1.498(8) . ?
C28 H28 0.9300 . ?
C28 C29 1.399(8) . ?
C29 C30 1.389(8) . ?
C29 C33 1.501(8) . ?
C30 H30 0.9300 . ?
C30 C31 1.395(8) . ?
C31 C34 1.508(8) . ?
C32 H32A 0.9600 . ?
C32 H32B 0.9600 . ?
C32 H32C 0.9600 . ?
C33 H33A 0.9600 . ?
C33 H33B 0.9600 . ?
C33 H33C 0.9600 . ?
C34 H34A 0.9600 . ?
C34 H34B 0.9600 . ?
C34 H34C 0.9600 . ?
N1 U1 2.000(5) . ?
O1 P1 1.505(4) . ?
O1 U1 2.380(4) . ?

loop_
_geom_torsion_atom_site_label_1
_geom_torsion_atom_site_label_2
_geom_torsion_atom_site_label_3
_geom_torsion_atom_site_label_4
_geom_torsion
_geom_torsion_site_symmetry_1
_geom_torsion_site_symmetry_2
_geom_torsion_site_symmetry_3
_geom_torsion_site_symmetry_4
_geom_torsion_publ_flag
C1 C2 C3 C4 0.0(7) . . . . ?
C1 C2 C3 Si2 -172.2(4) . . . . ?
C1 C2 C3 U1 68.6(5) . . . . ?
C2 C1 C5 C4 -0.5(7) . . . . ?
C2 C1 C5 U1 -67.2(4) . . . . ?
C2 C1 Si1 C6 -51.5(6) . . . . ?
C2 C1 Si1 C7 68.7(6) . . . . ?
C2 C1 Si1 C8 -169.2(5) . . . . ?
C2 C3 C4 C5 -0.3(6) . . . . ?
C2 C3 C4 U1 71.2(4) . . . . ?
C2 C3 Si2 C9 70.4(6) . . . . ?
C2 C3 Si2 C10 -48.6(6) . . . . ?
C2 C3 Si2 C11 -171.0(5) . . . . ?
C3 C4 C5 C1 0.5(7) . . . . ?
C3 C4 C5 U1 70.7(4) . . . . ?
C4 C3 Si2 C9 -99.8(6) . . . . ?
C4 C3 Si2 C10 141.2(5) . . . . ?
C4 C3 Si2 C11 18.8(6) . . . . ?
C5 C1 C2 C3 0.3(7) . . . . ?
C5 C1 C2 U1 66.6(4) . . . . ?
C5 C1 Si1 C6 118.8(6) . . . . ?
C5 C1 Si1 C7 -120.9(6) . . . . ?
C5 C1 Si1 C8 1.2(6) . . . . ?
C12 C13 C14 C15 -0.4(6) . . . . ?
C12 C13 C14 Si4 160.9(4) . . . . ?
C12 C13 C14 U1 -68.5(4) . . . . ?
C13 C12 C16 C15 0.9(6) . . . . ?
C13 C12 C16 U1 70.3(4) . . . . ?
C13 C12 Si3 C17 -148.1(5) . . . . ?
C13 C12 Si3 C18 -22.8(6) . . . . ?
C13 C12 Si3 C19 95.4(6) . . . . ?
C13 C14 C15 C16 0.9(6) . . . . ?
C13 C14 C15 U1 -66.9(4) . . . . ?
C13 C14 Si4 C20 -43.9(6) . . . . ?
C13 C14 Si4 C21 -162.2(5) . . . . ?
C13 C14 Si4 C22 75.6(6) . . . . ?
C14 C15 C16 C12 -1.1(7) . . . . ?
C14 C15 C16 U1 -68.8(4) . . . . ?
C15 C14 Si4 C20 113.7(5) . . . . ?
C15 C14 Si4 C21 -4.7(6) . . . . ?
C15 C14 Si4 C22 -126.8(5) . . . . ?
C16 C12 C13 C14 -0.3(6) . . . . ?
C16 C12 C13 U1 -70.8(4) . . . . ?
C16 C12 Si3 C17 44.7(6) . . . . ?
C16 C12 Si3 C18 170.0(5) . . . . ?
C16 C12 Si3 C19 -71.8(6) . . . . ?
C26 C27 C28 C29 -2.2(9) . . . . ?
C27 C26 C31 C30 0.5(8) . . . . ?
C27 C26 C31 C34 -179.4(5) . . . . ?
C27 C28 C29 C30 1.2(9) . . . . ?
C27 C28 C29 C33 -179.0(6) . . . . ?
C28 C29 C30 C31 0.7(9) . . . . ?
C29 C30 C31 C26 -1.6(9) . . . . ?
C29 C30 C31 C34 178.4(6) . . . . ?
C31 C26 C27 C28 1.2(8) . . . . ?
C31 C26 C27 C32 -179.5(5) . . . . ?
C32 C27 C28 C29 178.6(6) . . . . ?
C33 C29 C30 C31 -179.1(6) . . . . ?
N1 C26 C27 C28 -179.5(5) . . . . ?
N1 C26 C27 C32 -0.2(8) . . . . ?
N1 C26 C31 C30 -178.7(5) . . . . ?
N1 C26 C31 C34 1.3(9) . . . . ?
Si1 C1 C2 C3 172.5(4) . . . . ?
Si1 C1 C2 U1 -121.2(5) . . . . ?
Si1 C1 C5 C4 -172.5(4) . . . . ?
Si1 C1 C5 U1 120.8(5) . . . . ?
Si2 C3 C4 C5 171.3(4) . . . . ?
Si2 C3 C4 U1 -117.2(5) . . . . ?
Si3 C12 C13 C14 -169.7(4) . . . . ?
Si3 C12 C13 U1 119.8(4) . . . . ?
Si3 C12 C16 C15 170.1(4) . . . . ?
Si3 C12 C16 U1 -120.4(4) . . . . ?
Si4 C14 C15 C16 -160.4(4) . . . . ?
Si4 C14 C15 U1 131.8(4) . . . . ?
U1 C1 C2 C3 -66.3(4) . . . . ?
U1 C1 C5 C4 66.7(4) . . . . ?
U1 C1 Si1 C6 -146.5(3) . . . . ?
U1 C1 Si1 C7 -26.3(4) . . . . ?
U1 C1 Si1 C8 95.9(4) . . . . ?
U1 C2 C3 C4 -68.6(4) . . . . ?
U1 C2 C3 Si2 119.2(4) . . . . ?
U1 C3 C4 C5 -71.5(4) . . . . ?
U1 C3 Si2 C9 166.0(3) . . . . ?
U1 C3 Si2 C10 47.0(4) . . . . ?
U1 C3 Si2 C11 -75.4(4) . . . . ?
U1 C4 C5 C1 -70.2(4) . . . . ?
U1 C12 C13 C14 70.4(4) . . . . ?
U1 C12 C16 C15 -69.5(4) . . . . ?
U1 C12 Si3 C17 -52.5(4) . . . . ?
U1 C12 Si3 C18 72.7(4) . . . . ?
U1 C12 Si3 C19 -169.1(3) . . . . ?
U1 C13 C14 C15 68.2(4) . . . . ?
U1 C13 C14 Si4 -130.6(4) . . . . ?
U1 C14 C15 C16 67.8(4) . . . . ?
U1 C14 Si4 C20 -143.6(4) . . . . ?
U1 C14 Si4 C21 98.0(4) . . . . ?
U1 C14 Si4 C22 -24.1(5) . . . . ?
U1 C15 C16 C12 67.6(4) . . . . ?
